data_7030896
loop_
_publ_author_name
'Lumsden, Simone E. A.'
'Durgaprasad, Gummadi'
'Thomas Muthiah, Keren A.'
'Rose, Michael J.'

_publ_section_title
;
 Tuning coordination modes of pyridine/thioether Schiff base (NNS) ligands
 to mononuclear manganese carbonyls.
;
_journal_issue 28
_journal_name_full 'Dalton transactions (Cambridge, England : 2003)'
_journal_page_first 10725
_journal_page_last 10738
_journal_paper_doi 10.1039/c4dt00600c
_journal_volume 43
_journal_year 2014
_chemical_formula_moiety 'C17 H14 Br Mn N2 O4 S'
_chemical_formula_sum 'C17 H14 Br Mn N2 O4 S'
_chemical_formula_weight 477.21
_chemical_name_systematic
; 
 ? 
;
_space_group_IT_number 2
_symmetry_cell_setting triclinic
_symmetry_space_group_name_Hall '-P 1'
_symmetry_space_group_name_H-M 'P -1'
_atom_sites_solution_hydrogens geom
_atom_sites_solution_primary direct
_atom_sites_solution_secondary difmap
_audit_creation_method SHELXL-97
_cell_angle_alpha 87.250(2)
_cell_angle_beta 79.371(2)
_cell_angle_gamma 66.350(2)
_cell_formula_units_Z 2
_cell_length_a 7.5300(3)
_cell_length_b 7.6723(3)
_cell_length_c 17.7327(6)
_cell_measurement_reflns_used 9956
_cell_measurement_temperature 163(2)
_cell_measurement_theta_max 27.51
_cell_measurement_theta_min 2.34
_cell_volume 921.93(6)
_computing_cell_refinement 'Bruker SAINT'
_computing_data_collection 'Bruker APEX2'
_computing_data_reduction 'Bruker SAINT'
_computing_molecular_graphics 'Bruker SHELXTL'
_computing_publication_material 'Bruker SHELXTL'
_computing_structure_refinement 'SHELXL-97 (Sheldrick, 2008)'
_computing_structure_solution 'SHELXS-97 (Sheldrick, 2008)'
_diffrn_ambient_temperature 163(2)
_diffrn_measured_fraction_theta_full 1.000
_diffrn_measured_fraction_theta_max 1.000
_diffrn_measurement_device_type 'Bruker APEX-II CCD'
_diffrn_measurement_method '\f and \w scans'
_diffrn_radiation_monochromator graphite
_diffrn_radiation_source 'fine-focus sealed tube'
_diffrn_radiation_type MoK\a
_diffrn_radiation_wavelength 0.71073
_diffrn_reflns_av_R_equivalents 0.0413
_diffrn_reflns_av_sigmaI/netI 0.0202
_diffrn_reflns_limit_h_max 9
_diffrn_reflns_limit_h_min -9
_diffrn_reflns_limit_k_max 9
_diffrn_reflns_limit_k_min -9
_diffrn_reflns_limit_l_max 23
_diffrn_reflns_limit_l_min -23
_diffrn_reflns_number 33162
_diffrn_reflns_theta_full 27.49
_diffrn_reflns_theta_max 27.49
_diffrn_reflns_theta_min 1.17
_exptl_absorpt_coefficient_mu 3.021
_exptl_absorpt_correction_T_max 0.7727
_exptl_absorpt_correction_T_min 0.4093
_exptl_absorpt_correction_type multi-scan
_exptl_crystal_colour Orange
_exptl_crystal_density_diffrn 1.719
_exptl_crystal_density_meas 1.719
_exptl_crystal_density_method 'not measured'
_exptl_crystal_description Block
_exptl_crystal_F_000 476
_exptl_crystal_size_max 0.36
_exptl_crystal_size_mid 0.21
_exptl_crystal_size_min 0.09
_refine_diff_density_max 0.667
_refine_diff_density_min -0.266
_refine_diff_density_rms 0.081
_refine_ls_extinction_method none
_refine_ls_goodness_of_fit_ref 1.122
_refine_ls_hydrogen_treatment mixed
_refine_ls_matrix_type full
_refine_ls_number_parameters 237
_refine_ls_number_reflns 4223
_refine_ls_number_restraints 0
_refine_ls_restrained_S_all 1.122
_refine_ls_R_factor_all 0.0273
_refine_ls_R_factor_gt 0.0232
_refine_ls_shift/su_max 0.001
_refine_ls_shift/su_mean 0.000
_refine_ls_structure_factor_coef Fsqd
_refine_ls_weighting_details 'calc w=1/[\s^2^(Fo^2^)+(0.0370P)^2^+0.5339P] where P=(Fo^2^+2Fc^2^)/3'
_refine_ls_weighting_scheme calc
_refine_ls_wR_factor_gt 0.0676
_refine_ls_wR_factor_ref 0.0700
_reflns_number_gt 3887
_reflns_number_total 4223
_reflns_threshold_expression >2sigma(I)
_cod_data_source_file c4dt00600c2.cif
_cod_data_source_block OMe-Mn-CO
_cod_depositor_comments
;
The following automatic conversions were performed:

'_symmetry_cell_setting' value 'Triclinic' changed to 'triclinic'
according to
/usr/data/users/saulius/crontab/automatic-downloads/rss-feeds/RSC/lib/dictionaries/cif_core.dic
dictionary named 'cif_core.dic' version 2.4.2 from 2011-04-26.

Automatic conversion script
Id: cif_fix_values 2281 2013-09-26 08:29:07Z andrius 

 Adding full bibliography for 7030896--7030901.cif.
;
_cod_original_sg_symbol_H-M 'P-1   '
_cod_database_code 7030896

loop_
_symmetry_equiv_pos_as_xyz
'x, y, z'
'-x, -y, -z'

loop_
_atom_site_label
_atom_site_type_symbol
_atom_site_fract_x
_atom_site_fract_y
_atom_site_fract_z
_atom_site_U_iso_or_equiv
_atom_site_adp_type
_atom_site_occupancy
_atom_site_symmetry_multiplicity
_atom_site_calc_flag
_atom_site_refinement_flags
C1 C 0.2758(3) 0.3268(3) 0.01277(11) 0.0226(4) Uani 1 1 d .
H1A H 0.3510 0.3587 -0.0330 0.034 Uiso 1 1 calc R
H1B H 0.1393 0.3643 0.0059 0.034 Uiso 1 1 calc R
H1C H 0.3352 0.1893 0.0204 0.034 Uiso 1 1 calc R
C2 C 0.4521(3) 0.3864(3) 0.09965(10) 0.0163(3) Uani 1 1 d .
C3 C 0.6317(3) 0.2514(3) 0.06130(11) 0.0219(4) Uani 1 1 d .
H3 H 0.6363 0.1836 0.0171 0.026 Uiso 1 1 calc R
C4 C 0.8011(3) 0.2191(3) 0.08888(12) 0.0257(4) Uani 1 1 d .
H4 H 0.9242 0.1287 0.0635 0.031 Uiso 1 1 calc R
C5 C 0.7918(3) 0.3186(3) 0.15373(12) 0.0241(4) Uani 1 1 d .
H5 H 0.9068 0.2964 0.1742 0.029 Uiso 1 1 calc R
C6 C 0.6103(3) 0.4510(3) 0.18753(10) 0.0183(4) Uani 1 1 d .
C7 C 0.5838(3) 0.5671(3) 0.25441(11) 0.0197(4) Uani 1 1 d .
H7 H 0.6929 0.5567 0.2767 0.024 Uiso 1 1 calc R
C8 C 0.3851(3) 0.8160(3) 0.34208(11) 0.0186(4) Uani 1 1 d .
C9 C 0.4493(3) 0.9616(3) 0.32240(12) 0.0258(4) Uani 1 1 d .
H9 H 0.5139 0.9672 0.2716 0.031 Uiso 1 1 calc R
C10 C 0.4182(3) 1.0990(3) 0.37758(14) 0.0320(5) Uani 1 1 d .
H10 H 0.4604 1.1997 0.3647 0.038 Uiso 1 1 calc R
C11 C 0.3254(3) 1.0870(3) 0.45117(14) 0.0316(5) Uani 1 1 d .
H11 H 0.3022 1.1814 0.4888 0.038 Uiso 1 1 calc R
C12 C 0.2656(3) 0.9404(3) 0.47109(12) 0.0273(4) Uani 1 1 d .
H12 H 0.2039 0.9339 0.5223 0.033 Uiso 1 1 calc R
C13 C 0.2946(3) 0.8019(3) 0.41684(11) 0.0209(4) Uani 1 1 d .
C14 C 0.1926(4) 0.6031(4) 0.54053(12) 0.0358(5) Uani 1 1 d .
H14A H 0.3134 0.5931 0.5571 0.054 Uiso 1 1 calc R
H14B H 0.1626 0.4933 0.5583 0.054 Uiso 1 1 calc R
H14C H 0.0831 0.7205 0.5623 0.054 Uiso 1 1 calc R
C15 C 0.0073(3) 0.9034(3) 0.28130(11) 0.0232(4) Uani 1 1 d .
C16 C 0.0202(3) 0.7391(3) 0.15866(11) 0.0212(4) Uani 1 1 d .
C17 C 0.1099(3) 0.5371(3) 0.27209(11) 0.0224(4) Uani 1 1 d .
N1 N 0.4402(2) 0.4880(2) 0.16112(8) 0.0153(3) Uani 1 1 d .
N2 N 0.4092(2) 0.6837(2) 0.28219(8) 0.0169(3) Uani 1 1 d .
O1 O 0.2789(2) 0.4267(2) 0.07881(8) 0.0219(3) Uani 1 1 d .
O2 O -0.1114(2) 1.0286(3) 0.31793(10) 0.0376(4) Uani 1 1 d .
O3 O -0.0980(2) 0.7663(2) 0.12237(10) 0.0344(4) Uani 1 1 d .
O4 O 0.0490(2) 0.4314(2) 0.29837(9) 0.0330(4) Uani 1 1 d .
S1 S 0.22675(9) 0.60753(8) 0.43741(3) 0.02881(13) Uani 1 1 d .
Br1 Br 0.29994(3) 0.94109(3) 0.142109(10) 0.02166(7) Uani 1 1 d .
Mn Mn 0.19448(4) 0.70652(4) 0.221886(15) 0.01498(8) Uani 1 1 d .

loop_
_atom_site_aniso_label
_atom_site_aniso_U_11
_atom_site_aniso_U_22
_atom_site_aniso_U_33
_atom_site_aniso_U_23
_atom_site_aniso_U_13
_atom_site_aniso_U_12
C1 0.0283(10) 0.0248(10) 0.0169(9) -0.0039(7) -0.0071(8) -0.0110(8)
C2 0.0182(9) 0.0149(8) 0.0146(8) 0.0017(6) -0.0032(7) -0.0054(7)
C3 0.0241(10) 0.0171(9) 0.0200(9) -0.0044(7) -0.0016(8) -0.0041(8)
C4 0.0190(10) 0.0204(10) 0.0286(10) -0.0052(8) -0.0013(8) 0.0008(8)
C5 0.0162(9) 0.0234(10) 0.0267(10) -0.0010(8) -0.0062(8) -0.0006(8)
C6 0.0166(9) 0.0195(9) 0.0169(8) 0.0011(7) -0.0041(7) -0.0047(7)
C7 0.0165(9) 0.0231(9) 0.0186(9) 0.0000(7) -0.0062(7) -0.0056(7)
C8 0.0147(8) 0.0217(9) 0.0191(9) -0.0027(7) -0.0063(7) -0.0053(7)
C9 0.0255(10) 0.0295(11) 0.0266(10) 0.0005(8) -0.0071(8) -0.0144(9)
C10 0.0324(12) 0.0263(11) 0.0425(13) -0.0026(9) -0.0126(10) -0.0141(9)
C11 0.0308(12) 0.0264(11) 0.0364(12) -0.0126(9) -0.0100(9) -0.0070(9)
C12 0.0269(11) 0.0308(11) 0.0215(10) -0.0079(8) -0.0055(8) -0.0075(9)
C13 0.0180(9) 0.0241(10) 0.0195(9) -0.0033(7) -0.0051(7) -0.0061(8)
C14 0.0467(14) 0.0401(13) 0.0170(10) 0.0009(9) 0.0000(9) -0.0163(11)
C15 0.0164(9) 0.0336(11) 0.0178(9) -0.0049(8) -0.0030(7) -0.0076(8)
C16 0.0193(9) 0.0220(9) 0.0191(9) -0.0053(7) -0.0027(7) -0.0046(8)
C17 0.0165(9) 0.0345(11) 0.0156(9) -0.0008(8) -0.0044(7) -0.0088(8)
N1 0.0145(7) 0.0164(7) 0.0136(7) 0.0006(6) -0.0026(6) -0.0048(6)
N2 0.0160(7) 0.0212(8) 0.0139(7) -0.0004(6) -0.0031(6) -0.0077(6)
O1 0.0200(7) 0.0248(7) 0.0193(7) -0.0081(5) -0.0050(5) -0.0058(6)
O2 0.0232(8) 0.0441(10) 0.0334(9) -0.0182(8) 0.0023(7) -0.0019(7)
O3 0.0279(8) 0.0363(9) 0.0372(9) -0.0077(7) -0.0199(7) -0.0040(7)
O4 0.0350(9) 0.0435(9) 0.0311(8) 0.0097(7) -0.0122(7) -0.0247(8)
S1 0.0415(3) 0.0334(3) 0.0167(2) -0.0025(2) -0.0006(2) -0.0219(2)
Br1 0.02186(11) 0.02050(11) 0.01863(10) 0.00129(7) -0.00232(7) -0.00501(8)
Mn 0.01098(13) 0.02061(15) 0.01135(13) -0.00256(10) -0.00150(10) -0.00414(11)

loop_
_atom_type_symbol
_atom_type_description
_atom_type_scat_dispersion_real
_atom_type_scat_dispersion_imag
_atom_type_scat_source
C C 0.0033 0.0016 'International Tables Vol C Tables 4.2.6.8 and 6.1.1.4'
H H 0.0000 0.0000 'International Tables Vol C Tables 4.2.6.8 and 6.1.1.4'
N N 0.0061 0.0033 'International Tables Vol C Tables 4.2.6.8 and 6.1.1.4'
O O 0.0106 0.0060 'International Tables Vol C Tables 4.2.6.8 and 6.1.1.4'
S S 0.1246 0.1234 'International Tables Vol C Tables 4.2.6.8 and 6.1.1.4'
Fe Fe 0.3463 0.8444 'International Tables Vol C Tables 4.2.6.8 and 6.1.1.4'
Br Br -0.2901 2.4595 'International Tables Vol C Tables 4.2.6.8 and 6.1.1.4'
Mn Mn 0.3368 0.7283 'International Tables Vol C Tables 4.2.6.8 and 6.1.1.4'

loop_
_geom_angle_atom_site_label_1
_geom_angle_atom_site_label_2
_geom_angle_atom_site_label_3
_geom_angle
O1 C1 H1A 109.5
O1 C1 H1B 109.5
H1A C1 H1B 109.5
O1 C1 H1C 109.5
H1A C1 H1C 109.5
H1B C1 H1C 109.5
O1 C2 N1 113.71(16)
O1 C2 C3 123.95(17)
N1 C2 C3 122.34(17)
C4 C3 C2 118.85(18)
C4 C3 H3 120.6
C2 C3 H3 120.6
C3 C4 C5 119.86(18)
C3 C4 H4 120.1
C5 C4 H4 120.1
C6 C5 C4 117.88(18)
C6 C5 H5 121.1
C4 C5 H5 121.1
N1 C6 C5 123.70(18)
N1 C6 C7 113.63(16)
C5 C6 C7 122.66(18)
N2 C7 C6 117.88(17)
N2 C7 H7 121.1
C6 C7 H7 121.1
C9 C8 C13 121.19(18)
C9 C8 N2 117.89(17)
C13 C8 N2 120.89(17)
C8 C9 C10 119.7(2)
C8 C9 H9 120.2
C10 C9 H9 120.2
C11 C10 C9 119.1(2)
C11 C10 H10 120.4
C9 C10 H10 120.4
C12 C11 C10 121.2(2)
C12 C11 H11 119.4
C10 C11 H11 119.4
C11 C12 C13 120.7(2)
C11 C12 H12 119.7
C13 C12 H12 119.7
C12 C13 C8 118.15(19)
C12 C13 S1 123.80(16)
C8 C13 S1 118.05(15)
S1 C14 H14A 109.5
S1 C14 H14B 109.5
H14A C14 H14B 109.5
S1 C14 H14C 109.5
H14A C14 H14C 109.5
H14B C14 H14C 109.5
O2 C15 Mn 179.1(2)
O3 C16 Mn 175.87(18)
O4 C17 Mn 174.03(18)
C2 N1 C6 117.32(16)
C2 N1 Mn 128.71(12)
C6 N1 Mn 113.93(12)
C7 N2 C8 117.99(16)
C7 N2 Mn 116.24(13)
C8 N2 Mn 124.30(12)
C2 O1 C1 118.09(15)
C13 S1 C14 102.54(11)
C17 Mn C15 92.38(9)
C17 Mn C16 87.71(9)
C15 Mn C16 88.65(9)
C17 Mn N2 99.11(8)
C15 Mn N2 93.61(8)
C16 Mn N2 172.70(8)
C17 Mn N1 91.06(8)
C15 Mn N1 171.39(8)
C16 Mn N1 99.38(7)
N2 Mn N1 78.04(6)
C17 Mn Br1 175.11(6)
C15 Mn Br1 88.96(7)
C16 Mn Br1 87.62(7)
N2 Mn Br1 85.49(4)
N1 Mn Br1 88.26(4)

loop_
_geom_bond_atom_site_label_1
_geom_bond_atom_site_label_2
_geom_bond_distance
C1 O1 1.439(2)
C1 H1A 0.9800
C1 H1B 0.9800
C1 H1C 0.9800
C2 O1 1.333(2)
C2 N1 1.340(2)
C2 C3 1.403(3)
C3 C4 1.375(3)
C3 H3 0.9500
C4 C5 1.387(3)
C4 H4 0.9500
C5 C6 1.378(3)
C5 H5 0.9500
C6 N1 1.363(2)
C6 C7 1.453(3)
C7 N2 1.277(2)
C7 H7 0.9500
C8 C9 1.391(3)
C8 C13 1.395(3)
C8 N2 1.441(2)
C9 C10 1.393(3)
C9 H9 0.9500
C10 C11 1.380(3)
C10 H10 0.9500
C11 C12 1.379(3)
C11 H11 0.9500
C12 C13 1.392(3)
C12 H12 0.9500
C13 S1 1.763(2)
C14 S1 1.800(2)
C14 H14A 0.9800
C14 H14B 0.9800
C14 H14C 0.9800
C15 O2 1.140(3)
C15 Mn 1.810(2)
C16 O3 1.140(2)
C16 Mn 1.815(2)
C17 O4 1.126(3)
C17 Mn 1.798(2)
N1 Mn 2.0844(15)
N2 Mn 2.0446(15)
Br1 Mn 2.5216(3)
